data_1547551
loop_
_publ_author_name
'Nguyen, Thanh Binh'
'Retailleau, Pascal'

_publ_section_title
;
 DIPEA-Promoted Reaction of 2-Nitrochalcones with Elemental Sulfur: An
 Unusual Approach to 2-Benzoylbenzothiophenes.
;
_journal_issue 18
_journal_name_full 'Organic letters'
_journal_page_first 4858
_journal_page_last 4860
_journal_paper_doi 10.1021/acs.orglett.7b02321
_journal_volume 19
_journal_year 2017
_chemical_absolute_configuration ad
_chemical_formula_moiety 'C16 H12 O S'
_chemical_formula_sum 'C16 H12 O S'
_chemical_formula_weight 252.32
_space_group_crystal_system orthorhombic
_space_group_IT_number 19
_space_group_name_Hall 'P 2ac 2ab'
_space_group_name_H-M_alt 'P 21 21 21'
_symmetry_space_group_name_Hall 'P 2ac 2ab'
_symmetry_space_group_name_H-M 'P 21 21 21'
_atom_sites_solution_hydrogens geom
_atom_sites_solution_primary dual
_atom_sites_solution_secondary direct
_audit_creation_method SHELXL-2016/6
_cell_angle_alpha 90
_cell_angle_beta 90
_cell_angle_gamma 90
_cell_formula_units_Z 4
_cell_length_a 7.5278(6)
_cell_length_b 12.6117(8)
_cell_length_c 13.7183(10)
_cell_measurement_reflns_used 4837
_cell_measurement_temperature 293(2)
_cell_measurement_theta_max 72.1
_cell_measurement_theta_min 3.2
_cell_volume 1302.39(16)
_computing_cell_refinement
;
CrystalClear-SM Expert 2.0 r16 (Rigaku, 2014)
;
_computing_data_collection
;
CrystalClear-SM Expert 2.0 r16 (Rigaku, 2014)
;
_computing_data_reduction
;
CrystalClear-SM Expert 2.0 r16 (Rigaku, 2014)
;
_computing_structure_refinement 'SHELXL-2016/6 (Sheldrick, 2016)'
_computing_structure_solution 'SHELXT (Sheldrick, 2015)'
_diffrn_ambient_temperature 293(2)
_diffrn_detector RX
_diffrn_detector_area_resol_mean 10.0000
_diffrn_measured_fraction_theta_full 0.989
_diffrn_measured_fraction_theta_max 0.988
_diffrn_measurement_device
;
Crystal Goniometer
;
_diffrn_measurement_device_type
;
Rigaku RAXIS conversion
;
_diffrn_measurement_method 'profile data from \w-scans'
_diffrn_measurement_specimen_support Fiber
_diffrn_radiation_monochromator Confocal
_diffrn_radiation_type CuK\a
_diffrn_radiation_wavelength 1.54187
_diffrn_reflns_av_R_equivalents 0.0503
_diffrn_reflns_av_unetI/netI 0.0591
_diffrn_reflns_Laue_measured_fraction_full 0.989
_diffrn_reflns_Laue_measured_fraction_max 0.988
_diffrn_reflns_limit_h_max 4
_diffrn_reflns_limit_h_min -8
_diffrn_reflns_limit_k_max 11
_diffrn_reflns_limit_k_min -15
_diffrn_reflns_limit_l_max 16
_diffrn_reflns_limit_l_min -16
_diffrn_reflns_number 9155
_diffrn_reflns_point_group_measured_fraction_full 0.984
_diffrn_reflns_point_group_measured_fraction_max 0.982
_diffrn_reflns_theta_full 67.687
_diffrn_reflns_theta_max 68.222
_diffrn_reflns_theta_min 4.763
_diffrn_source 'Rotating Anode'
_exptl_absorpt_coefficient_mu 2.064
_exptl_absorpt_correction_T_max 1.000
_exptl_absorpt_correction_T_min 0.429
_exptl_absorpt_correction_type multi-scan
_exptl_absorpt_process_details
;
 Reqab (Higashi, Rigaku 1998)
;
_exptl_crystal_colour yellow
_exptl_crystal_density_diffrn 1.287
_exptl_crystal_description 'thick stick'
_exptl_crystal_F_000 528
_exptl_crystal_size_max 0.6
_exptl_crystal_size_mid 0.20
_exptl_crystal_size_min 0.20
_refine_diff_density_max 0.292
_refine_diff_density_min -0.152
_refine_diff_density_rms 0.042
_refine_ls_abs_structure_details
;
 Flack x determined using 493 quotients [(I+)-(I-)]/[(I+)+(I-)]
 (Parsons, Flack and Wagner, Acta Cryst. B69 (2013) 249-259).
;
_refine_ls_abs_structure_Flack 0.015(12)
_refine_ls_extinction_method none
_refine_ls_goodness_of_fit_ref 1.086
_refine_ls_hydrogen_treatment constr
_refine_ls_matrix_type full
_refine_ls_number_parameters 164
_refine_ls_number_reflns 2339
_refine_ls_number_restraints 0
_refine_ls_restrained_S_all 1.086
_refine_ls_R_factor_all 0.0696
_refine_ls_R_factor_gt 0.0544
_refine_ls_shift/su_max 0.000
_refine_ls_shift/su_mean 0.000
_refine_ls_structure_factor_coef Fsqd
_refine_ls_weighting_details 'w=1/[\s^2^(Fo^2^)+(0.0639P)^2^+0.1601P] where P=(Fo^2^+2Fc^2^)/3'
_refine_ls_weighting_scheme calc
_refine_ls_wR_factor_gt 0.1299
_refine_ls_wR_factor_ref 0.1469
_reflns_Friedel_coverage 0.701
_reflns_Friedel_fraction_full 0.978
_reflns_Friedel_fraction_max 0.975
_reflns_number_gt 1687
_reflns_number_total 2349
_reflns_threshold_expression 'I > 2\s(I)'
_cod_data_source_file ol7b02321_si_002.cif
_cod_data_source_block bn0707p
_cod_depositor_comments
;
The following automatic conversions were performed:

'_exptl_absorpt_correction_type' value 'Multi-scan' changed to
'multi-scan' according to
/home/data/users/saulius/crontab/automatic-downloads/current/ACS/lib/dictionaries/cif_core.dic
dictionary named 'cif_core.dic' version 2.4.2 from 2011-04-26.

Automatic conversion script
Id: cif_fix_values 4973 2017-02-22 13:04:09Z antanas 
;
_cod_database_code 1547551
_shelx_shelxl_version_number 2016/6
_shelx_space_group_comment
;
The symmetry employed for this shelxl refinement is uniquely defined
by the following loop, which should always be used as a source of
symmetry information in preference to the above space-group names.
They are only intended as comments.
;

loop_
_space_group_symop_operation_xyz
'x, y, z'
'-x+1/2, -y, z+1/2'
'x+1/2, -y+1/2, -z'
'-x, y+1/2, -z+1/2'

loop_
_atom_site_label
_atom_site_type_symbol
_atom_site_fract_x
_atom_site_fract_y
_atom_site_fract_z
_atom_site_U_iso_or_equiv
_atom_site_adp_type
_atom_site_occupancy
_atom_site_site_symmetry_order
_atom_site_calc_flag
_atom_site_refinement_flags_posn
_atom_site_refinement_flags_adp
C1 C 0.9643(7) 0.5753(4) -0.0356(3) 0.0704(13) Uani 1 1 d . .
C2 C 1.0201(6) 0.6792(4) -0.0326(3) 0.0650(12) Uani 1 1 d . .
H2 H 1.071231 0.714439 -0.085084 0.078 Uiso 1 1 calc R U
C4 C 1.0242(7) 0.8295(4) 0.0905(3) 0.0774(14) Uani 1 1 d . .
H4 H 1.075425 0.878043 0.047889 0.093 Uiso 1 1 calc R U
C15 C 1.0615(8) 0.5906(5) -0.4121(4) 0.0874(16) Uani 1 1 d . .
C5 C 0.9807(8) 0.8594(5) 0.1847(4) 0.0903(16) Uani 1 1 d . .
H5 H 1.003388 0.928454 0.205018 0.108 Uiso 1 1 calc R U
C6 C 0.9049(8) 0.7892(6) 0.2484(4) 0.0956(18) Uani 1 1 d . .
H6 H 0.878013 0.811105 0.311470 0.115 Uiso 1 1 calc R U
C3 C 0.9905(6) 0.7266(4) 0.0606(3) 0.0636(12) Uani 1 1 d . .
C8 C 0.9118(6) 0.6552(4) 0.1266(3) 0.0701(13) Uani 1 1 d . .
C7 C 0.8677(8) 0.6865(5) 0.2207(3) 0.0884(16) Uani 1 1 d . .
H7 H 0.814523 0.639300 0.263913 0.106 Uiso 1 1 calc R U
C13 C 1.0959(7) 0.4663(4) -0.2784(4) 0.0864(15) Uani 1 1 d . .
H13 H 1.139143 0.402106 -0.254828 0.104 Uiso 1 1 calc R U
S9 S 0.8777(2) 0.53195(11) 0.07483(9) 0.0858(5) Uani 1 1 d . .
C10 C 0.9681(8) 0.4990(4) -0.1156(4) 0.0813(15) Uani 1 1 d . .
C12 C 1.0015(7) 0.5343(4) -0.2178(3) 0.0732(13) Uani 1 1 d . .
C14 C 1.1246(9) 0.4959(5) -0.3751(4) 0.0927(17) Uani 1 1 d . .
H14 H 1.188017 0.450662 -0.415792 0.111 Uiso 1 1 calc R U
C16 C 0.9645(7) 0.6558(4) -0.3506(3) 0.0802(15) Uani 1 1 d . .
H16 H 0.917674 0.718976 -0.374269 0.096 Uiso 1 1 calc R U
C17 C 0.9368(7) 0.6280(4) -0.2547(3) 0.0722(13) Uani 1 1 d . .
H17 H 0.873190 0.673359 -0.214204 0.087 Uiso 1 1 calc R U
C18 C 1.0894(12) 0.6231(6) -0.5159(4) 0.132(3) Uani 1 1 d . .
H18A H 0.976439 0.635586 -0.546306 0.197 Uiso 1 1 calc R U
H18B H 1.150644 0.567602 -0.550125 0.197 Uiso 1 1 calc R U
H18C H 1.159059 0.686788 -0.518005 0.197 Uiso 1 1 calc R U
O11 O 0.9404(7) 0.4053(3) -0.0970(3) 0.1245(18) Uani 1 1 d . .

loop_
_atom_site_aniso_label
_atom_site_aniso_U_11
_atom_site_aniso_U_22
_atom_site_aniso_U_33
_atom_site_aniso_U_23
_atom_site_aniso_U_13
_atom_site_aniso_U_12
C1 0.071(3) 0.071(3) 0.069(3) 0.006(2) -0.005(2) -0.004(3)
C2 0.062(3) 0.074(3) 0.059(2) 0.003(2) 0.000(2) -0.005(3)
C4 0.078(3) 0.083(4) 0.071(3) 0.002(3) -0.003(3) -0.009(3)
C15 0.091(4) 0.098(4) 0.073(3) -0.017(3) 0.004(3) -0.024(3)
C5 0.089(4) 0.097(4) 0.085(3) -0.015(3) -0.005(3) 0.007(4)
C6 0.097(4) 0.128(5) 0.062(3) -0.005(3) 0.005(3) 0.025(5)
C3 0.055(3) 0.074(3) 0.061(2) 0.008(2) 0.001(2) 0.002(2)
C8 0.061(3) 0.078(3) 0.071(2) 0.015(2) -0.002(2) 0.006(3)
C7 0.086(3) 0.115(5) 0.064(3) 0.018(3) 0.010(3) 0.006(4)
C13 0.084(4) 0.076(3) 0.099(4) -0.026(3) -0.005(3) 0.008(3)
S9 0.0941(9) 0.0825(10) 0.0808(8) 0.0228(7) -0.0031(8) -0.0092(9)
C10 0.094(4) 0.064(3) 0.086(3) 0.000(3) -0.010(3) -0.003(3)
C12 0.077(3) 0.062(3) 0.081(3) -0.006(3) -0.005(3) -0.006(3)
C14 0.091(4) 0.089(4) 0.098(4) -0.026(3) 0.006(4) -0.003(4)
C16 0.089(4) 0.072(3) 0.080(3) -0.007(3) -0.006(3) -0.008(3)
C17 0.081(3) 0.062(3) 0.073(3) -0.008(2) -0.002(2) -0.007(3)
C18 0.179(8) 0.142(6) 0.073(3) -0.008(4) 0.020(4) -0.037(6)
O11 0.203(5) 0.061(3) 0.110(3) 0.007(2) -0.007(3) -0.009(3)

loop_
_atom_type_symbol
_atom_type_description
_atom_type_scat_dispersion_real
_atom_type_scat_dispersion_imag
_atom_type_scat_source
C C 0.0181 0.0091 'International Tables Vol C Tables 4.2.6.8 and 6.1.1.4'
H H 0.0000 0.0000 'International Tables Vol C Tables 4.2.6.8 and 6.1.1.4'
O O 0.0492 0.0322 'International Tables Vol C Tables 4.2.6.8 and 6.1.1.4'
S S 0.3331 0.5567 'International Tables Vol C Tables 4.2.6.8 and 6.1.1.4'

loop_
_geom_angle_atom_site_label_1
_geom_angle_atom_site_label_2
_geom_angle_atom_site_label_3
_geom_angle
C2 C1 C10 130.2(4)
C2 C1 S9 112.8(3)
C10 C1 S9 117.0(4)
C1 C2 C3 112.3(4)
C3 C4 C5 119.2(5)
C14 C15 C16 118.1(5)
C14 C15 C18 122.5(6)
C16 C15 C18 119.4(6)
C6 C5 C4 121.2(6)
C5 C6 C7 121.1(5)
C4 C3 C8 119.1(4)
C4 C3 C2 129.0(4)
C8 C3 C2 111.9(4)
C7 C8 C3 121.0(5)
C7 C8 S9 127.0(4)
C3 C8 S9 112.0(3)
C6 C7 C8 118.3(5)
C12 C13 C14 118.8(5)
C8 S9 C1 91.1(2)
O11 C10 C1 118.4(5)
O11 C10 C12 120.7(5)
C1 C10 C12 120.8(5)
C17 C12 C13 119.5(5)
C17 C12 C10 122.9(5)
C13 C12 C10 117.6(5)
C15 C14 C13 121.8(5)
C17 C16 C15 120.7(5)
C12 C17 C16 121.1(5)

loop_
_geom_bond_atom_site_label_1
_geom_bond_atom_site_label_2
_geom_bond_distance
C1 C2 1.376(6)
C1 C10 1.460(7)
C1 S9 1.738(5)
C2 C3 1.428(6)
C4 C3 1.385(6)
C4 C5 1.385(6)
C15 C14 1.383(7)
C15 C16 1.386(7)
C15 C18 1.497(7)
C5 C6 1.370(8)
C6 C7 1.379(8)
C3 C8 1.408(6)
C8 C7 1.391(6)
C8 S9 1.728(5)
C13 C12 1.390(6)
C13 C14 1.395(7)
C10 O11 1.227(6)
C10 C12 1.493(7)
C12 C17 1.374(6)
C16 C17 1.377(6)

loop_
_geom_torsion_atom_site_label_1
_geom_torsion_atom_site_label_2
_geom_torsion_atom_site_label_3
_geom_torsion_atom_site_label_4
_geom_torsion
C10 C1 C2 C3 179.4(5)
S9 C1 C2 C3 -0.9(5)
C3 C4 C5 C6 -0.1(8)
C4 C5 C6 C7 -0.6(9)
C5 C4 C3 C8 0.4(7)
C5 C4 C3 C2 178.5(5)
C1 C2 C3 C4 -178.0(5)
C1 C2 C3 C8 0.2(6)
C4 C3 C8 C7 0.0(7)
C2 C3 C8 C7 -178.4(5)
C4 C3 C8 S9 179.0(4)
C2 C3 C8 S9 0.7(5)
C5 C6 C7 C8 1.0(9)
C3 C8 C7 C6 -0.7(8)
S9 C8 C7 C6 -179.6(4)
C7 C8 S9 C1 178.0(5)
C3 C8 S9 C1 -1.0(4)
C2 C1 S9 C8 1.1(4)
C10 C1 S9 C8 -179.2(4)
C2 C1 C10 O11 167.2(6)
S9 C1 C10 O11 -12.5(7)
C2 C1 C10 C12 -14.0(9)
S9 C1 C10 C12 166.3(4)
C14 C13 C12 C17 0.9(8)
C14 C13 C12 C10 178.2(5)
O11 C10 C12 C17 141.7(6)
C1 C10 C12 C17 -37.0(8)
O11 C10 C12 C13 -35.5(8)
C1 C10 C12 C13 145.8(5)
C16 C15 C14 C13 -1.2(9)
C18 C15 C14 C13 -179.3(5)
C12 C13 C14 C15 -0.2(9)
C14 C15 C16 C17 1.9(8)
C18 C15 C16 C17 -180.0(6)
C13 C12 C17 C16 -0.3(8)
C10 C12 C17 C16 -177.4(5)
C15 C16 C17 C12 -1.2(8)
